data_1521555
loop_
_publ_author_name
'Morozkin, A.V.'

_publ_section_title
;
 Quarternary Gd3 Ti2 Mn Si3 compound in the Gd Mn1-x Tix Si (x=0,. ..1)
 section of Gd - Mn- Ti- Si system at 1073 K
;
_journal_name_full 'Journal of Alloys Compd.'
_journal_page_first 162
_journal_page_last 165
_journal_volume 292
_journal_year 1999
_chemical_formula_sum 'Gd Mn0.333 Si Ti0.667'
_chemical_name_systematic 'Gd (Mn0.333 Ti0.667) Si'
_space_group_IT_number 193
_symmetry_space_group_name_Hall '-P 6c 2'
_symmetry_space_group_name_H-M 'P 63/m c m'
_cell_angle_alpha 90
_cell_angle_beta 90
_cell_angle_gamma 120
_cell_formula_units_Z 6
_cell_length_a 8.508
_cell_length_b 8.508
_cell_length_c 6.418
_cell_volume 402.333
_citation_journal_id_ASTM JALCEU
_cod_data_source_file Morozkin_JALCEU_1999_30.cif
_cod_data_source_block Gd1Mn0.333Si1Ti0.667
_cod_original_cell_volume 402.3327
_cod_original_formula_sum 'Gd1 Mn0.333 Si1 Ti0.667'
_cod_database_code 1521555

loop_
_symmetry_equiv_pos_as_xyz
x,y,z
x-y,x,z+1/2
-y,x-y,z
-x,-y,z+1/2
-x+y,-x,z
y,-x+y,z+1/2
-y,-x,-z
x-y,-y,-z+1/2
x,x-y,-z
y,x,-z+1/2
-x+y,y,-z
-x,-x+y,-z+1/2
-x,-y,-z
-x+y,-x,-z-1/2
y,-x+y,-z
x,y,-z-1/2
x-y,x,-z
-y,x-y,-z-1/2
y,x,z
-x+y,y,z-1/2
-x,-x+y,z
-y,-x,z-1/2
x-y,-y,z
x,x-y,z-1/2

loop_
_atom_site_label
_atom_site_type_symbol
_atom_site_fract_x
_atom_site_fract_y
_atom_site_fract_z
_atom_site_occupancy
_atom_site_U_iso_or_equiv
Si1 Si 0.669 0 0.25 1 0.0
Mn1 Mn 0 0 0 1 0.0
Gd1 Gd 0.232 0 0.25 1 0.0
Ti1 Ti 0.3333 0.6667 0 1 0.0
